data_2233095
loop_
_publ_author_name
'Dege, Necmi'
'Demirta\,s, G\"une\,s'
'I\,cbudak, Hasan'

_publ_section_title
;
 <i>trans</i>-Bis(ethylenediamine-\k^2^<i>N</i>,<i>N</i>')bis(6-methyl-2,2,4-trioxo-3,4-dihydro-1,2\l^6^,3-oxathiazin-3-ido-\k<i>N</i>)copper(II)
;
_journal_coeditor_code BT5731
_journal_issue 1
_journal_name_full 'Acta Crystallographica Section E'
_journal_page_first m47
_journal_page_last m48
_journal_paper_doi 10.1107/S1600536811051658
_journal_volume 68
_journal_year 2012
_chemical_formula_iupac '[Cu (C4 H4 N O4 S)2 (C2 H8 N2)2]'
_chemical_formula_moiety 'C12 H24 Cu N6 O8 S2'
_chemical_formula_sum 'C12 H24 Cu N6 O8 S2'
_chemical_formula_weight 508.03
_chemical_name_systematic
;
<i>trans</i>-Bis(ethylenediamine-\k^2^<i>N</i>,<i>N</i>')bis(6-methyl-2,2,4-
trioxo-3,4-dihydro-1,2\l^6^,3-oxathiazin-3-ido-\k<i>N</i>)copper(II)
;
_space_group_IT_number 14
_symmetry_cell_setting monoclinic
_symmetry_space_group_name_Hall '-P 2ybc'
_symmetry_space_group_name_H-M 'P 1 21/c 1'
_atom_sites_solution_hydrogens geom
_atom_sites_solution_primary direct
_atom_sites_solution_secondary difmap
_audit_creation_method SHELXL-97
_cell_angle_alpha 90.00
_cell_angle_beta 93.017(3)
_cell_angle_gamma 90.00
_cell_formula_units_Z 2
_cell_length_a 6.9853(3)
_cell_length_b 17.5355(6)
_cell_length_c 8.4092(4)
_cell_measurement_reflns_used 28030
_cell_measurement_temperature 296(2)
_cell_measurement_theta_max 28.01
_cell_measurement_theta_min 2.32
_cell_volume 1028.62(7)
_computing_cell_refinement 'X-AREA (Stoe & Cie, 2002)'
_computing_data_collection 'X-AREA (Stoe & Cie, 2002)'
_computing_data_reduction 'X-RED (Stoe & Cie, 2002)'
_computing_molecular_graphics 'ORTEP-3 for Windows (Farrugia, 1997)and Mercury (Macrae <i>et al.</i>, 2006)'
_computing_publication_material 'WinGX (Farrugia, 1999) and PLATON (Spek, 2009)'
_computing_structure_refinement 'SHELXL97 (Sheldrick, 2008)'
_computing_structure_solution 'WinGX (Farrugia, 1997) and SHELXS97 (Sheldrick, 2008)'
_diffrn_ambient_temperature 296(2)
_diffrn_measured_fraction_theta_full 1.000
_diffrn_measured_fraction_theta_max 1.000
_diffrn_measurement_device_type 'Stoe IPDS 2'
_diffrn_measurement_method 'w-scan rotation'
_diffrn_radiation_monochromator graphite
_diffrn_radiation_source 'fine-focus sealed tube'
_diffrn_radiation_type MoK\a
_diffrn_radiation_wavelength 0.71073
_diffrn_reflns_av_R_equivalents 0.0359
_diffrn_reflns_av_sigmaI/netI 0.0155
_diffrn_reflns_limit_h_max 8
_diffrn_reflns_limit_h_min -8
_diffrn_reflns_limit_k_max 21
_diffrn_reflns_limit_k_min -21
_diffrn_reflns_limit_l_max 10
_diffrn_reflns_limit_l_min -10
_diffrn_reflns_number 14620
_diffrn_reflns_theta_full 26.00
_diffrn_reflns_theta_max 26.00
_diffrn_reflns_theta_min 2.32
_exptl_absorpt_coefficient_mu 1.317
_exptl_absorpt_correction_T_max 0.6779
_exptl_absorpt_correction_T_min 0.4383
_exptl_absorpt_correction_type integration
_exptl_absorpt_process_details '(X-RED32; Stoe & Cie, 2002)'
_exptl_crystal_colour violet
_exptl_crystal_density_diffrn 1.640
_exptl_crystal_density_method 'not measured'
_exptl_crystal_description prism
_exptl_crystal_F_000 526
_exptl_crystal_size_max 0.75
_exptl_crystal_size_mid 0.47
_exptl_crystal_size_min 0.32
_refine_diff_density_max 0.232
_refine_diff_density_min -0.252
_refine_ls_extinction_method none
_refine_ls_goodness_of_fit_ref 1.089
_refine_ls_hydrogen_treatment mixed
_refine_ls_matrix_type full
_refine_ls_number_parameters 150
_refine_ls_number_reflns 2023
_refine_ls_number_restraints 0
_refine_ls_restrained_S_all 1.089
_refine_ls_R_factor_all 0.0277
_refine_ls_R_factor_gt 0.0244
_refine_ls_shift/su_max 0.001
_refine_ls_shift/su_mean 0.000
_refine_ls_structure_factor_coef Fsqd
_refine_ls_weighting_details 'calc w=1/[\s^2^(Fo^2^)+(0.0309P)^2^+0.3289P] where P=(Fo^2^+2Fc^2^)/3'
_refine_ls_weighting_scheme calc
_refine_ls_wR_factor_gt 0.0637
_refine_ls_wR_factor_ref 0.0649
_reflns_number_gt 1865
_reflns_number_total 2023
_reflns_threshold_expression I>2\s(I)
_cod_data_source_file bt5731.cif
_cod_data_source_block I
_cod_original_sg_symbol_H-M 'P 21/c'
_cod_database_code 2233095
_cod_database_fobs_code 2233095

loop_
_symmetry_equiv_pos_as_xyz
'x, y, z'
'-x, y+1/2, -z+1/2'
'-x, -y, -z'
'x, -y-1/2, z-1/2'

loop_
_atom_site_type_symbol
_atom_site_label
_atom_site_fract_x
_atom_site_fract_y
_atom_site_fract_z
_atom_site_U_iso_or_equiv
_atom_site_adp_type
_atom_site_calc_flag
_atom_site_refinement_flags
_atom_site_occupancy
_atom_site_symmetry_multiplicity
C C1 0.1200(3) 0.55390(12) 0.7619(2) 0.0473(4) Uani d . 1 1
C C2 0.0228(3) 0.59733(13) 0.8823(2) 0.0526(5) Uani d . 1 1
H H2 -0.0916 0.5781 0.9177 0.063 Uiso calc R 1 1
C C3 0.0877(3) 0.66195(12) 0.9434(2) 0.0483(4) Uani d . 1 1
C C4 -0.0106(3) 0.71462(15) 1.0516(3) 0.0697(6) Uani d . 1 1
H H4A -0.1428 0.7001 1.0557 0.105 Uiso calc R 1 1
H H4B -0.0027 0.7659 1.0123 0.105 Uiso calc R 1 1
H H4C 0.0502 0.7118 1.1565 0.105 Uiso calc R 1 1
C C5 0.5868(3) 0.36713(11) 0.6731(2) 0.0508(5) Uani d . 1 1
H H5A 0.6284 0.3403 0.7697 0.061 Uiso calc R 1 1
H H5B 0.6471 0.3438 0.5839 0.061 Uiso calc R 1 1
C C6 0.3715(3) 0.36387(11) 0.6486(3) 0.0539(5) Uani d . 1 1
H H6A 0.3310 0.3119 0.6257 0.065 Uiso calc R 1 1
H H6B 0.3123 0.3805 0.7444 0.065 Uiso calc R 1 1
Cu Cu1 0.5000 0.5000 0.5000 0.03988(11) Uani d S 1 2
N N1 0.2955(2) 0.57689(9) 0.71898(19) 0.0463(4) Uani d . 1 1
N N2 0.6387(2) 0.44831(9) 0.6856(2) 0.0435(3) Uani d . 1 1
N N3 0.3116(2) 0.41394(9) 0.51456(19) 0.0404(3) Uani d . 1 1
O O1 0.5067(2) 0.59346(10) 0.96415(19) 0.0653(4) Uani d . 1 1
O O2 0.5347(2) 0.68003(9) 0.7441(2) 0.0699(5) Uani d . 1 1
O O3 0.26382(19) 0.69080(8) 0.90616(17) 0.0539(3) Uani d . 1 1
O O4 0.0388(2) 0.49923(9) 0.6937(2) 0.0673(4) Uani d . 1 1
S S1 0.41531(6) 0.63171(3) 0.83179(6) 0.04469(13) Uani d . 1 1
H H2A 0.755(3) 0.4555(13) 0.691(3) 0.054(6) Uiso d . 1 1
H H2B 0.602(3) 0.4650(14) 0.776(3) 0.055(6) Uiso d . 1 1
H H3A 0.307(3) 0.3881(13) 0.429(3) 0.053(6) Uiso d . 1 1
H H3B 0.207(3) 0.4339(13) 0.526(3) 0.056(6) Uiso d . 1 1

loop_
_atom_site_aniso_label
_atom_site_aniso_U_11
_atom_site_aniso_U_22
_atom_site_aniso_U_33
_atom_site_aniso_U_12
_atom_site_aniso_U_13
_atom_site_aniso_U_23
C1 0.0385(9) 0.0561(11) 0.0471(10) -0.0003(8) 0.0002(8) -0.0054(8)
C2 0.0387(9) 0.0678(13) 0.0519(11) -0.0002(9) 0.0087(8) -0.0065(10)
C3 0.0449(10) 0.0571(11) 0.0431(10) 0.0123(9) 0.0050(8) 0.0006(8)
C4 0.0639(14) 0.0801(16) 0.0662(13) 0.0215(12) 0.0136(11) -0.0153(12)
C5 0.0590(12) 0.0398(9) 0.0528(11) 0.0035(8) -0.0063(9) 0.0067(8)
C6 0.0591(12) 0.0445(10) 0.0572(12) -0.0135(9) -0.0039(9) 0.0123(9)
Cu1 0.03489(16) 0.03563(17) 0.04820(19) -0.00665(12) -0.00646(12) 0.00794(12)
N1 0.0406(8) 0.0500(8) 0.0490(8) -0.0035(7) 0.0078(6) -0.0126(7)
N2 0.0373(8) 0.0447(8) 0.0481(9) -0.0025(7) -0.0033(7) 0.0033(7)
N3 0.0376(8) 0.0395(8) 0.0440(9) -0.0044(6) 0.0015(6) -0.0016(7)
O1 0.0569(9) 0.0708(10) 0.0666(9) 0.0108(7) -0.0126(7) -0.0071(8)
O2 0.0744(10) 0.0541(8) 0.0844(11) -0.0224(8) 0.0346(9) -0.0203(8)
O3 0.0539(8) 0.0445(7) 0.0645(9) 0.0039(6) 0.0136(7) -0.0125(6)
O4 0.0424(8) 0.0831(11) 0.0769(10) -0.0151(7) 0.0067(7) -0.0326(9)
S1 0.0409(2) 0.0421(2) 0.0517(3) -0.00205(18) 0.00779(19) -0.01057(19)

loop_
_atom_type_symbol
_atom_type_description
_atom_type_scat_dispersion_real
_atom_type_scat_dispersion_imag
_atom_type_scat_source
C C 0.0033 0.0016 'International Tables Vol C Tables 4.2.6.8 and 6.1.1.4'
H H 0.0000 0.0000 'International Tables Vol C Tables 4.2.6.8 and 6.1.1.4'
Cu Cu 0.3201 1.2651 'International Tables Vol C Tables 4.2.6.8 and 6.1.1.4'
N N 0.0061 0.0033 'International Tables Vol C Tables 4.2.6.8 and 6.1.1.4'
O O 0.0106 0.0060 'International Tables Vol C Tables 4.2.6.8 and 6.1.1.4'
S S 0.1246 0.1234 'International Tables Vol C Tables 4.2.6.8 and 6.1.1.4'

loop_
_geom_angle_atom_site_label_1
_geom_angle_atom_site_label_2
_geom_angle_atom_site_label_3
_geom_angle_site_symmetry_1
_geom_angle_site_symmetry_3
_geom_angle
O4 C1 N1 . . 120.27(17)
O4 C1 C2 . . 120.39(17)
N1 C1 C2 . . 119.23(17)
C3 C2 C1 . . 123.79(18)
C3 C2 H2 . . 118.1
C1 C2 H2 . . 118.1
C2 C3 O3 . . 121.33(17)
C2 C3 C4 . . 127.8(2)
O3 C3 C4 . . 110.88(19)
C3 C4 H4A . . 109.5
C3 C4 H4B . . 109.5
H4A C4 H4B . . 109.5
C3 C4 H4C . . 109.5
H4A C4 H4C . . 109.5
H4B C4 H4C . . 109.5
N2 C5 C6 . . 106.65(15)
N2 C5 H5A . . 110.4
C6 C5 H5A . . 110.4
N2 C5 H5B . . 110.4
C6 C5 H5B . . 110.4
H5A C5 H5B . . 108.6
N3 C6 C5 . . 108.84(15)
N3 C6 H6A . . 109.9
C5 C6 H6A . . 109.9
N3 C6 H6B . . 109.9
C5 C6 H6B . . 109.9
H6A C6 H6B . . 108.3
N1 Cu1 N2 . . 86.97(6)
N1 Cu1 N3 . . 87.84(5)
N2 Cu1 N2 . 3_666 180.0
N2 Cu1 N3 . . 84.51(7)
N2 Cu1 N3 3_666 . 95.49(7)
N2 Cu1 N3 . 3_666 95.49(7)
N2 Cu1 N3 3_666 3_666 84.51(7)
N3 Cu1 N3 . 3_666 180.00(6)
C1 N1 S1 . . 118.93(13)
C5 N2 Cu1 . . 105.92(12)
C5 N2 H2A . . 113.1(16)
Cu1 N2 H2A . . 114.0(16)
C5 N2 H2B . . 107.8(16)
Cu1 N2 H2B . . 112.0(15)
H2A N2 H2B . . 104(2)
C6 N3 Cu1 . . 109.52(11)
C6 N3 H3A . . 109.1(15)
Cu1 N3 H3A . . 110.4(15)
C6 N3 H3B . . 112.7(16)
Cu1 N3 H3B . . 106.0(16)
H3A N3 H3B . . 109(2)
C3 O3 S1 . . 117.28(12)
O1 S1 O2 . . 115.84(11)
O1 S1 N1 . . 112.91(10)
O2 S1 N1 . . 111.20(9)
O1 S1 O3 . . 105.87(9)
O2 S1 O3 . . 103.33(8)
N1 S1 O3 . . 106.64(8)

loop_
_geom_bond_atom_site_label_1
_geom_bond_atom_site_label_2
_geom_bond_site_symmetry_2
_geom_bond_distance
_geom_bond_publ_flag
C1 O4 . 1.239(2) ?
C1 N1 . 1.357(2) ?
C1 C2 . 1.462(3) ?
C2 C3 . 1.315(3) ?
C2 H2 . 0.9300 ?
C3 O3 . 1.381(2) ?
C3 C4 . 1.489(3) ?
C4 H4A . 0.9600 ?
C4 H4B . 0.9600 ?
C4 H4C . 0.9600 ?
C5 N2 . 1.471(2) ?
C5 C6 . 1.509(3) ?
C5 H5A . 0.9700 ?
C5 H5B . 0.9700 ?
C6 N3 . 1.472(2) ?
C6 H6A . 0.9700 ?
C6 H6B . 0.9700 ?
Cu1 N1 . 2.7434(15) y
Cu1 N1 3_666 2.7434(15) ?
Cu1 N2 . 2.0090(16) y
Cu1 N2 3_666 2.0090(16) ?
Cu1 N3 . 2.0101(14) y
Cu1 N3 3_666 2.0102(14) ?
N1 S1 . 1.5624(15) ?
N2 H2A . 0.82(2) ?
N2 H2B . 0.87(2) ?
N3 H3A . 0.85(2) ?
N3 H3B . 0.82(2) ?
O1 S1 . 1.4218(16) ?
O2 S1 . 1.4220(15) ?
O3 S1 . 1.6292(13) ?

loop_
_geom_hbond_atom_site_label_D
_geom_hbond_atom_site_label_H
_geom_hbond_atom_site_label_A
_geom_hbond_site_symmetry_A
_geom_hbond_distance_DH
_geom_hbond_distance_HA
_geom_hbond_distance_DA
_geom_hbond_angle_DHA
N3 H3B O4 . 0.82(2) 2.20(2) 2.905(2) 143(2)
N2 H2A O4 1_655 0.82(2) 2.13(2) 2.931(2) 167(2)
N2 H2B O1 3_667 0.87(2) 2.57(2) 3.250(2) 137(2)
N3 H3A O2 3_666 0.85(2) 2.23(2) 2.974(2) 147(2)

loop_
_geom_torsion_atom_site_label_1
_geom_torsion_atom_site_label_2
_geom_torsion_atom_site_label_3
_geom_torsion_atom_site_label_4
_geom_torsion_site_symmetry_1
_geom_torsion
O4 C1 C2 C3 . -170.1(2)
N1 C1 C2 C3 . 6.0(3)
C1 C2 C3 O3 . -5.2(3)
C1 C2 C3 C4 . 172.3(2)
N2 C5 C6 N3 . 52.2(2)
O4 C1 N1 S1 . -165.20(17)
C2 C1 N1 S1 . 18.7(3)
C6 C5 N2 Cu1 . -49.01(18)
N3 Cu1 N2 C5 . 26.67(13)
N3 Cu1 N2 C5 3_666 -153.33(13)
C5 C6 N3 Cu1 . -29.1(2)
N2 Cu1 N3 C6 . 1.51(14)
N2 Cu1 N3 C6 3_666 -178.49(14)
C2 C3 O3 S1 . -18.8(2)
C4 C3 O3 S1 . 163.28(15)
C1 N1 S1 O1 . 78.40(17)
C1 N1 S1 O2 . -149.42(16)
C1 N1 S1 O3 . -37.46(18)
C3 O3 S1 O1 . -82.80(15)
C3 O3 S1 O2 . 154.99(15)
C3 O3 S1 N1 . 37.68(16)
